data_2020426
loop_
_publ_author_name
'Benhacine, Mohamed Al Amine'
'Hamad\`ene, Malika'
'Bouacida, Sofiane'
'Merazig, Hocine'

_publ_section_title
;
 The new one-dimensional coordination polymer
 <i>catena</i>-poly[[diaquasodium(I)]-\m-oxalato-[diaquairon(III)]-\m-oxalato]
;
_journal_coeditor_code LY3026
_journal_issue 3
_journal_name_full 'Acta Crystallographica Section C'
_journal_page_first 243
_journal_page_last 250
_journal_paper_doi 10.1107/S2053229616002953
_journal_volume 72
_journal_year 2016
_chemical_formula_iupac '[Fe Na (C2 O4)2 (H2 O)4]'
_chemical_formula_moiety 'C4 H8 Fe Na O12'
_chemical_formula_sum 'C4 H8 Fe Na O12'
_chemical_formula_weight 326.94
_chemical_name_common
;
<i>catena</i>-Poly[[diaquasodium(I)]-\m-oxalato-
\k^4^<i>O</i>^1^,<i>O</i>^2^:<i>O</i>^1'^,<i>O</i>^2'^-
[diaquairon(III)]-\m-oxalato-\
\k^4^<i>O</i>^1^,<i>O</i>^2^:<i>O</i>^1'^,<i>O</i>^2'^]
;
_space_group_crystal_system tetragonal
_space_group_IT_number 80
_space_group_name_Hall 'I 4bw'
_space_group_name_H-M_alt 'I 41'
_symmetry_space_group_name_Hall 'I 4bw'
_symmetry_space_group_name_H-M 'I 41'
_atom_sites_solution_hydrogens difmap
_atom_sites_solution_primary direct
_atom_sites_solution_secondary difmap
_audit_creation_method SHELXL-2014/7
_cell_angle_alpha 90
_cell_angle_beta 90
_cell_angle_gamma 90
_cell_formula_units_Z 4
_cell_length_a 9.8572(9)
_cell_length_b 9.8572(9)
_cell_length_c 10.7595(9)
_cell_measurement_reflns_used 1283
_cell_measurement_temperature 295(2)
_cell_measurement_theta_max 27.5
_cell_measurement_theta_min 2.8
_cell_volume 1045.44(16)
_computing_cell_refinement
;
APEX2 (Bruker, 2012)
;
_computing_data_collection
;
APEX2 (Bruker, 2012)
;
_computing_data_reduction
;
SAINT (Bruker, 2012)
;
_computing_molecular_graphics
;
ORTEP-3 for Windows (Farrugia, 2012) and
DIAMOND (Brandenburg & Putz, 2008)
;
_computing_publication_material
;
WinGX (Farrugia, 2012)
;
_computing_structure_refinement
;
SHELXL2014 (Sheldrick, 2015b)
;
_computing_structure_solution
;
SHELXT2014 (Sheldrick, 2015a)
;
_diffrn_ambient_temperature 295(2)
_diffrn_measured_fraction_theta_full 0.996
_diffrn_measured_fraction_theta_max 0.995
_diffrn_measurement_device_type 'Bruker APEXII'
_diffrn_measurement_method 'CCD rotation images, thick slices'
_diffrn_radiation_type MoK\a
_diffrn_radiation_wavelength 0.71073
_diffrn_reflns_av_R_equivalents 0.0235
_diffrn_reflns_limit_h_max 12
_diffrn_reflns_limit_h_min -14
_diffrn_reflns_limit_k_max 10
_diffrn_reflns_limit_k_min -11
_diffrn_reflns_limit_l_max 15
_diffrn_reflns_limit_l_min -12
_diffrn_reflns_number 3032
_diffrn_reflns_theta_full 25.242
_diffrn_reflns_theta_max 30.428
_diffrn_reflns_theta_min 2.802
_exptl_absorpt_coefficient_mu 1.548
_exptl_absorpt_correction_T_max 0.746
_exptl_absorpt_correction_T_min 0.636
_exptl_absorpt_correction_type multi-scan
_exptl_absorpt_process_details
;
(SADABS; Sheldrick, 2002)
;
_exptl_crystal_colour yellow
_exptl_crystal_density_diffrn 2.077
_exptl_crystal_density_method 'not measured'
_exptl_crystal_description prismatic
_exptl_crystal_F_000 660
_exptl_crystal_size_max 0.25
_exptl_crystal_size_mid 0.20
_exptl_crystal_size_min 0.15
_refine_diff_density_max 0.328
_refine_diff_density_min -0.246
_refine_ls_abs_structure_details
;
Flack (1983), 649 Friedel pairs; refined as an inversion twin
;
_refine_ls_abs_structure_Flack 0.04(2)
_refine_ls_extinction_coef 0.0000
_refine_ls_extinction_method none
_refine_ls_goodness_of_fit_ref 0.975
_refine_ls_hydrogen_treatment constr
_refine_ls_matrix_type full
_refine_ls_number_parameters 84
_refine_ls_number_reflns 1475
_refine_ls_number_restraints 7
_refine_ls_restrained_S_all 0.975
_refine_ls_R_factor_all 0.0378
_refine_ls_R_factor_gt 0.0285
_refine_ls_shift/su_max 0.000
_refine_ls_shift/su_mean 0.000
_refine_ls_structure_factor_coef Fsqd
_refine_ls_weighting_details 'w=1/[\s^2^(Fo^2^)+(0.0151P)^2^] where P=(Fo^2^+2Fc^2^)/3'
_refine_ls_weighting_scheme calc
_refine_ls_wR_factor_gt 0.0535
_refine_ls_wR_factor_ref 0.0563
_reflns_number_gt 1254
_reflns_number_total 1475
_reflns_threshold_expression 'I > 2\s(I)'
_cod_data_source_file ly3026sup1.cif
_cod_data_source_block I
_cod_original_cell_volume 1045.4(2)
_cod_database_code 2020426

loop_
_space_group_symop_operation_xyz
'x, y, z'
'-y, x+1/2, z+1/4'
'-x+1/2, -y+1/2, z+1/2'
'y+1/2, -x, z+3/4'
'x+1/2, y+1/2, z+1/2'
'-y+1/2, x+1, z+3/4'
'-x+1, -y+1, z+1'
'y+1, -x+1/2, z+5/4'

loop_
_atom_site_type_symbol
_atom_site_label
_atom_site_fract_x
_atom_site_fract_y
_atom_site_fract_z
_atom_site_U_iso_or_equiv
_atom_site_adp_type
_atom_site_calc_flag
_atom_site_occupancy
Fe Fe1 0.0000 0.5000 0.24930(4) 0.02613(14) Uani d 1
Na Na2 0.5000 0.5000 -0.0057(2) 0.0326(3) Uani d 1
O O1 0.3034(2) 0.3674(2) 0.03667(19) 0.0370(5) Uani d 1
O OW1 -0.0682(2) 0.6217(3) 0.3906(2) 0.0431(6) Uani d 1
H H1 -0.0220 0.6245 0.4558 0.065 Uiso d 1
H H2 -0.1488 0.6470 0.3991 0.065 Uiso d 1
O O2 0.1051(2) 0.3790(2) 0.13547(18) 0.0328(5) Uani d 1
O OW2 0.3741(2) 0.6051(2) -0.16968(19) 0.0378(6) Uani d 1
H H3 0.2991 0.6150 -0.1344 0.057 Uiso d 1
H H4 0.3970 0.6755 -0.2071 0.057 Uiso d 1
O O3 0.3698(2) 0.6130(2) 0.14568(19) 0.0336(5) Uani d 1
O O4 0.16580(19) 0.6123(2) 0.2348(2) 0.0295(4) Uani d 1
C C1 0.2232(3) 0.4232(3) 0.1054(2) 0.0265(6) Uani d 1
C C2 0.2591(3) 0.5624(3) 0.1659(2) 0.0252(6) Uani d 1

loop_
_atom_site_aniso_label
_atom_site_aniso_U_11
_atom_site_aniso_U_22
_atom_site_aniso_U_33
_atom_site_aniso_U_12
_atom_site_aniso_U_13
_atom_site_aniso_U_23
Fe1 0.0202(3) 0.0308(3) 0.0274(2) -0.0046(3) 0.000 0.000
Na2 0.0222(9) 0.0442(10) 0.0312(7) 0.0028(8) 0.000 0.000
O1 0.0332(13) 0.0379(13) 0.0400(10) 0.0005(11) 0.0035(9) -0.0106(9)
OW1 0.0322(14) 0.0607(16) 0.0362(10) 0.0145(11) 0.0010(9) -0.0100(10)
O2 0.0285(12) 0.0336(13) 0.0362(10) -0.0105(10) 0.0028(9) -0.0078(9)
OW2 0.0405(15) 0.0348(13) 0.0380(11) 0.0043(10) 0.0064(9) 0.0041(9)
O3 0.0246(12) 0.0331(13) 0.0431(10) -0.0097(9) 0.0063(9) -0.0039(9)
O4 0.0233(10) 0.0307(11) 0.0344(9) -0.0049(8) 0.0031(9) -0.0085(8)
C1 0.0279(16) 0.0257(16) 0.0258(12) -0.0055(12) -0.0019(10) 0.0003(10)
C2 0.0250(15) 0.0270(15) 0.0236(11) -0.0050(11) -0.0015(10) 0.0008(9)

loop_
_atom_type_symbol
_atom_type_description
_atom_type_scat_dispersion_real
_atom_type_scat_dispersion_imag
_atom_type_scat_source
C C 0.0033 0.0016 'International Tables Vol C Tables 4.2.6.8 and 6.1.1.4'
H H 0.0000 0.0000 'International Tables Vol C Tables 4.2.6.8 and 6.1.1.4'
Fe Fe 0.3463 0.8444 'International Tables Vol C Tables 4.2.6.8 and 6.1.1.4'
Na Na 0.0362 0.0249 'International Tables Vol C Tables 4.2.6.8 and 6.1.1.4'
O O 0.0106 0.0060 'International Tables Vol C Tables 4.2.6.8 and 6.1.1.4'

loop_
_geom_angle_atom_site_label_1
_geom_angle_atom_site_label_2
_geom_angle_atom_site_label_3
_geom_angle_site_symmetry_1
_geom_angle_site_symmetry_3
_geom_angle
_geom_angle_publ_flag
O4 Fe1 O4 7_454 . 170.97(14) yes
O4 Fe1 O2 7_454 7_454 81.80(8) yes
O4 Fe1 O2 . 7_454 92.64(8) yes
O4 Fe1 O2 7_454 . 92.64(8) ?
O4 Fe1 O2 . . 81.80(8) ?
O2 Fe1 O2 7_454 . 104.43(12) yes
O4 Fe1 OW1 7_454 . 96.60(9) yes
O4 Fe1 OW1 . . 90.11(9) ?
O2 Fe1 OW1 7_454 . 86.27(9) yes
O2 Fe1 OW1 . . 166.79(8) ?
O4 Fe1 OW1 7_454 7_454 90.11(9) yes
O4 Fe1 OW1 . 7_454 96.60(9) ?
O2 Fe1 OW1 7_454 7_454 166.79(8) yes
O2 Fe1 OW1 . 7_454 86.27(9) ?
OW1 Fe1 OW1 . 7_454 84.29(13) yes
O3 Na2 O3 7_554 . 92.41(16) yes
O3 Na2 O1 7_554 7_554 71.55(9) yes
O3 Na2 O1 . 7_554 92.94(11) yes
O3 Na2 O1 7_554 . 92.94(11) ?
O3 Na2 O1 . . 71.55(9) ?
O1 Na2 O1 7_554 . 157.91(19) yes
O3 Na2 OW2 7_554 . 176.23(14) yes
O3 Na2 OW2 . . 91.29(6) ?
O1 Na2 OW2 7_554 . 108.99(9) yes
O1 Na2 OW2 . . 87.53(8) ?
O3 Na2 OW2 7_554 7_554 91.29(6) yes
O3 Na2 OW2 . 7_554 176.23(14) ?
O1 Na2 OW2 7_554 7_554 87.53(8) yes
O1 Na2 OW2 . 7_554 108.99(9) ?
OW2 Na2 OW2 . 7_554 85.02(15) yes
O3 Na2 C2 7_554 7_554 21.15(7) ?
O3 Na2 C2 . 7_554 95.74(12) ?
O1 Na2 C2 7_554 7_554 50.61(8) ?
O1 Na2 C2 . 7_554 113.83(12) ?
OW2 Na2 C2 . 7_554 158.63(9) ?
OW2 Na2 C2 7_554 7_554 87.45(7) ?
O3 Na2 C2 7_554 . 95.74(12) ?
O3 Na2 C2 . . 21.15(7) ?
O1 Na2 C2 7_554 . 113.83(12) ?
O1 Na2 C2 . . 50.61(8) ?
OW2 Na2 C2 . . 87.45(7) ?
OW2 Na2 C2 7_554 . 158.63(9) ?
C2 Na2 C2 7_554 . 106.05(14) ?
O3 Na2 C1 7_554 7_554 50.45(7) ?
O3 Na2 C1 . 7_554 95.63(11) ?
O1 Na2 C1 7_554 7_554 21.26(7) ?
O1 Na2 C1 . 7_554 141.52(14) ?
OW2 Na2 C1 . 7_554 129.84(8) ?
OW2 Na2 C1 7_554 7_554 86.17(7) ?
C2 Na2 C1 7_554 7_554 29.40(7) ?
C2 Na2 C1 . 7_554 113.77(11) ?
O3 Na2 C1 7_554 . 95.63(11) ?
O3 Na2 C1 . . 50.45(7) ?
O1 Na2 C1 7_554 . 141.52(14) ?
O1 Na2 C1 . . 21.26(7) ?
OW2 Na2 C1 . . 86.17(7) ?
OW2 Na2 C1 7_554 . 129.84(8) ?
C2 Na2 C1 7_554 . 113.77(11) ?
C2 Na2 C1 . . 29.40(7) ?
C1 Na2 C1 7_554 . 134.20(14) ?
O3 Na2 H3 7_554 . 164.7 ?
O3 Na2 H3 . . 75.7 ?
O1 Na2 H3 7_554 . 118.0 ?
O1 Na2 H3 . . 74.3 ?
OW2 Na2 H3 . . 18.0 ?
OW2 Na2 H3 7_554 . 100.7 ?
C2 Na2 H3 7_554 . 166.1 ?
C2 Na2 H3 . . 69.7 ?
C1 Na2 H3 7_554 . 139.1 ?
C1 Na2 H3 . . 69.4 ?
C1 O1 Na2 . . 113.41(19) ?
Fe1 OW1 H1 . . 117.5 ?
Fe1 OW1 H2 . . 124.5 ?
H1 OW1 H2 . . 114.5 ?
C1 O2 Fe1 . . 114.96(17) ?
Na2 OW2 H3 . . 100.0 ?
Na2 OW2 H4 . . 125.2 ?
H3 OW2 H4 . . 111.2 ?
C2 O3 Na2 . . 114.71(18) ?
C2 O4 Fe1 . . 115.04(18) ?
O1 C1 O2 . . 126.1(3) yes
O1 C1 C2 . . 120.4(3) yes
O2 C1 C2 . . 113.5(2) yes
O1 C1 Na2 . . 45.32(15) ?
O2 C1 Na2 . . 170.43(18) ?
C2 C1 Na2 . . 75.21(15) ?
O3 C2 O4 . . 126.1(3) yes
O3 C2 C1 . . 119.2(3) yes
O4 C2 C1 . . 114.7(2) yes
O4 C2 Na2 . . 168.9(2) ?
C1 C2 Na2 . . 75.40(15) ?

loop_
_geom_bond_atom_site_label_1
_geom_bond_atom_site_label_2
_geom_bond_site_symmetry_2
_geom_bond_distance
_geom_bond_publ_flag
Fe1 O4 7_454 1.9803(19) yes
Fe1 O4 . 1.9803(19) ?
Fe1 O2 7_454 1.999(2) yes
Fe1 O2 . 1.999(2) ?
Fe1 OW1 . 2.050(2) ?
Fe1 OW1 7_454 2.050(2) yes
Na2 O3 7_554 2.354(3) yes
Na2 O3 . 2.354(3) ?
Na2 O1 7_554 2.382(2) yes
Na2 O1 . 2.382(2) ?
Na2 OW2 . 2.393(3) ?
Na2 OW2 7_554 2.393(3) yes
Na2 C2 7_554 3.071(3) yes
Na2 C2 . 3.071(3) ?
Na2 C1 7_554 3.073(3) yes
Na2 C1 . 3.073(3) ?
Na2 H3 . 2.6690 ?
O1 C1 . 1.215(3) yes
OW1 H1 . 0.8370 ?
OW1 H2 . 0.8371 ?
O2 C1 . 1.284(3) yes
OW2 H3 . 0.8366 ?
OW2 H4 . 0.8330 ?
O3 C2 . 1.220(3) yes
O4 C2 . 1.279(3) yes
C1 C2 . 1.559(4) yes

loop_
_geom_hbond_atom_site_label_D
_geom_hbond_atom_site_label_H
_geom_hbond_atom_site_label_A
_geom_hbond_site_symmetry_A
_geom_hbond_distance_DH
_geom_hbond_distance_HA
_geom_hbond_distance_DA
_geom_hbond_angle_DHA
OW1 H1 OW2 4_465 0.84 1.83 2.663(3) 169.8
OW1 H2 O2 2 0.84 2.31 3.068(3) 150.6
OW2 H3 O3 4_464 0.84 1.87 2.680(3) 162.8
OW2 H4 O4 3_564 0.83 2.27 2.994(3) 145.7

loop_
_geom_torsion_atom_site_label_1
_geom_torsion_atom_site_label_2
_geom_torsion_atom_site_label_3
_geom_torsion_atom_site_label_4
_geom_torsion
Na2 O1 C1 O2 174.3(2)
Na2 O1 C1 C2 -5.2(3)
Fe1 O2 C1 O1 -179.1(2)
Fe1 O2 C1 C2 0.4(3)
Na2 O3 C2 O4 -172.9(2)
Na2 O3 C2 C1 7.7(3)
Fe1 O4 C2 O3 -178.8(2)
Fe1 O4 C2 C1 0.7(3)
Fe1 O4 C2 Na2 154.8(9)
O1 C1 C2 O3 -1.7(4)
O2 C1 C2 O3 178.7(2)
Na2 C1 C2 O3 -5.5(2)
O1 C1 C2 O4 178.9(2)
O2 C1 C2 O4 -0.8(3)
Na2 C1 C2 O4 175.0(2)
O1 C1 C2 Na2 3.9(2)
O2 C1 C2 Na2 -175.8(2)

_cod_database_fobs_code 2020426
